data_4123750
loop_
_publ_author_name
'Cao, Jing'
'London, G\'abor'
'Dumele, Oliver'
'von Wantoch Rekowski, Margarete'
'Trapp, Nils'
'Ruhlmann, Laurent'
'Boudon, Corinne'
'Stanger, Amnon'
'Diederich, Fran\,cois'

_publ_section_title
;
 The Impact of Antiaromatic Subunits in [4n+2] \p-Systems: Bispentalenes
 with [4n+2] \p-Electron Perimeters and Antiaromatic Character.
;
_journal_issue 22
_journal_name_full 'Journal of the American Chemical Society'
_journal_page_first 7178
_journal_page_last 7188
_journal_paper_doi 10.1021/jacs.5b03074
_journal_volume 137
_journal_year 2015
_chemical_formula_moiety 'C62 H44 O4, C H2 Cl2'
_chemical_formula_sum 'C63 H46 Cl2 O4'
_chemical_formula_weight 937.90
_chemical_name_systematic
;
 ?
;
_space_group_crystal_system monoclinic
_space_group_IT_number 14
_space_group_name_Hall '-P 2ybc'
_space_group_name_H-M_alt 'P 1 21/c 1'
_symmetry_space_group_name_Hall '-P 2ybc'
_symmetry_space_group_name_H-M 'P 1 21/c 1'
_atom_sites_solution_hydrogens geom
_atom_sites_solution_primary direct
_audit_creation_date 2014-03-11
_audit_creation_method
;
Olex2 1.2
(compiled 2014.02.28 svn.r2899 for OlexSys, GUI svn.r4781)
;
_cell_angle_alpha 90
_cell_angle_beta 101.803(2)
_cell_angle_gamma 90
_cell_formula_units_Z 2
_cell_length_a 13.9753(9)
_cell_length_b 15.4590(9)
_cell_length_c 10.9343(8)
_cell_measurement_reflns_used 7572
_cell_measurement_temperature 100.0(2)
_cell_measurement_theta_max 26.89
_cell_measurement_theta_min 2.31
_cell_volume 2312.3(3)
_computing_cell_refinement 'Bruker SAINT'
_computing_data_collection 'Bruker APEX2'
_computing_data_reduction 'SAINT v8.34A (Bruker, 2013)'
_computing_molecular_graphics OLEX2
_computing_publication_material OLEX2
_computing_structure_refinement 'SHELXL-97 (Sheldrick, 2008)'
_computing_structure_solution 'XS (Sheldrick, 2008)'
_diffrn_ambient_temperature 100.0(2)
_diffrn_detector 'Bruker APEX2 area detector'
_diffrn_detector_area_resol_mean 8.33
_diffrn_detector_type 'CCD area detector'
_diffrn_measured_fraction_theta_full 1.000
_diffrn_measured_fraction_theta_max 0.992
_diffrn_measurement_device 'kappa-stage diffractometer'
_diffrn_measurement_device_type 'Bruker Kappa Apex2 Duo'
_diffrn_measurement_method '\w and \f scans'
_diffrn_radiation_monochromator 'focusing graphite'
_diffrn_radiation_probe x-ray
_diffrn_radiation_type MoK\a
_diffrn_radiation_wavelength 0.71073
_diffrn_reflns_av_R_equivalents 0.0603
_diffrn_reflns_av_unetI/netI 0.0432
_diffrn_reflns_laue_measured_fraction_full 1.000
_diffrn_reflns_laue_measured_fraction_max 0.992
_diffrn_reflns_limit_h_max 18
_diffrn_reflns_limit_h_min -18
_diffrn_reflns_limit_k_max 20
_diffrn_reflns_limit_k_min -20
_diffrn_reflns_limit_l_max 14
_diffrn_reflns_limit_l_min -14
_diffrn_reflns_number 46889
_diffrn_reflns_point_group_measured_fraction_full 1.000
_diffrn_reflns_point_group_measured_fraction_max 0.992
_diffrn_reflns_theta_full 25.242
_diffrn_reflns_theta_max 27.610
_diffrn_reflns_theta_min 1.489
_diffrn_source 'sealed tube'
_diffrn_standards_number 0
_exptl_absorpt_coefficient_mu 0.194
_exptl_absorpt_correction_T_max 0.7456
_exptl_absorpt_correction_T_min 0.7225
_exptl_absorpt_correction_type multi-scan
_exptl_absorpt_process_details
;
SADABS-2012/1 (Bruker,2012) was used for absorption correction.
wR2(int) was 0.0485 before and 0.0453 after correction.
The Ratio of minimum to maximum transmission is 0.9690.
The \l/2 correction factor is 0.0015.
;
_exptl_crystal_colour 'clear brownish orange'
_exptl_crystal_colour_lustre clear
_exptl_crystal_colour_modifier brownish
_exptl_crystal_colour_primary orange
_exptl_crystal_density_diffrn 1.347
_exptl_crystal_description plate
_exptl_crystal_F_000 980
_exptl_crystal_size_max 0.16
_exptl_crystal_size_mid 0.12
_exptl_crystal_size_min 0.02
_refine_diff_density_max 0.679
_refine_diff_density_min -0.737
_refine_diff_density_rms 0.060
_refine_ls_extinction_method none
_refine_ls_goodness_of_fit_ref 1.024
_refine_ls_hydrogen_treatment constr
_refine_ls_matrix_type full
_refine_ls_number_parameters 327
_refine_ls_number_reflns 5332
_refine_ls_number_restraints 373
_refine_ls_restrained_S_all 0.996
_refine_ls_R_factor_all 0.0962
_refine_ls_R_factor_gt 0.0566
_refine_ls_shift/su_max 0.000
_refine_ls_shift/su_mean 0.000
_refine_ls_structure_factor_coef Fsqd
_refine_ls_weighting_details 'w=1/[\s^2^(Fo^2^)+(0.0657P)^2^+2.0398P] where P=(Fo^2^+2Fc^2^)/3'
_refine_ls_weighting_scheme calc
_refine_ls_wR_factor_gt 0.1322
_refine_ls_wR_factor_ref 0.1504
_reflns_Friedel_coverage 0.000
_reflns_number_gt 3571
_reflns_number_total 5332
_reflns_threshold_expression 'I > 2\s(I)'
_cod_data_source_file ja5b03074_si_001.cif
_cod_data_source_block 3b
_cod_depositor_comments 'Adding full bibliography for 4123748--4123750.cif.'
_cod_database_code 4123750
_shelxl_version_number 2013-4
_shelx_space_group_comment
;
The symmetry employed for this shelxl refinement is uniquely defined
by the following loop, which should always be used as a source of
symmetry information in preference to the above space-group names.
They are only intended as comments.
;
_shelx_estimated_absorpt_t_max 0.996
_shelx_estimated_absorpt_t_min 0.970
_olex2_refinement_description
;
1. Fixed Uiso
 At 1.2 times of:
  All C(H) groups, All C(H,H) groups
 At 1.5 times of:
  All C(H,H,H) groups
2. Restrained distances
 Cl2-C1A \\sim Cl1-C1A
 with sigma of 0.001
3. Rigid bond restraints
 All non-hydrogen atoms
 with sigma for 1-2 distances of 0.01 and sigma for 1-3 distances of 0.01
4. Rigid body (RIGU) restrains
 All non-hydrogen atoms
 with sigma for 1-2 distances of 0.004 and sigma for 1-3 distances of 0.004
5. Others
 Fixed Sof: Cl1(0.5) C1A(0.5) H1AA(0.5) H1AB(0.5) Cl2(0.5)
6.a Secondary CH2 refined with riding coordinates:
 C1A(H1AA,H1AB)
6.b Aromatic/amide H refined with riding coordinates:
 C3(H3), C4(H4), C14(H14), C15(H15), C18(H18), C19(H19), C20(H20), C21(H21),
 C22(H22), C24(H24), C25(H25), C27(H27), C28(H28), C29(H29), C30(H30), C31(H31)
6.c Idealised Me refined as rotating group:
 C1(H1A,H1B,H1C), C17(H17A,H17B,H17C)
;
_olex2_computing_structure_refinement_long 'SHELXL-97 (Sheldrick, 2008)'
_olex2_computing_structure_solution_long 'SHELXS-97 (Sheldrick, 2008)'

loop_
_space_group_symop_operation_xyz
'x, y, z'
'-x, y+1/2, -z+1/2'
'-x, -y, -z'
'x, -y-1/2, z-1/2'

loop_
_atom_site_label
_atom_site_type_symbol
_atom_site_fract_x
_atom_site_fract_y
_atom_site_fract_z
_atom_site_U_iso_or_equiv
_atom_site_adp_type
_atom_site_occupancy
_atom_site_site_symmetry_order
_atom_site_calc_flag
_atom_site_refinement_flags_posn
_atom_site_refinement_flags_adp
_atom_site_refinement_flags_occupancy
_atom_site_disorder_assembly
_atom_site_disorder_group
O1 O 1.11402(12) 0.16635(11) 0.69699(15) 0.0278(4) Uani 1 1 d . U . . .
O2 O 0.79013(13) 0.62401(11) 0.30550(19) 0.0368(5) Uani 1 1 d . U . . .
C1 C 1.11291(19) 0.21185(18) 0.8114(2) 0.0317(6) Uani 1 1 d . U . . .
H1A H 1.1276 0.2731 0.8012 0.048 Uiso 1 1 calc GR . . . .
H1B H 1.1622 0.1870 0.8790 0.048 Uiso 1 1 calc GR . . . .
H1C H 1.0482 0.2064 0.8320 0.048 Uiso 1 1 calc GR . . . .
C2 C 1.03748(16) 0.18054(15) 0.5992(2) 0.0223(5) Uani 1 1 d . U . . .
C3 C 0.97303(17) 0.25043(15) 0.5921(2) 0.0251(5) Uani 1 1 d . U . . .
H3 H 0.9830 0.2934 0.6555 0.030 Uiso 1 1 calc R . . . .
C4 C 0.89412(17) 0.25649(14) 0.4914(2) 0.0232(5) Uani 1 1 d . U . . .
H4 H 0.8504 0.3039 0.4871 0.028 Uiso 1 1 calc R . . . .
C5 C 0.87787(15) 0.19450(14) 0.3967(2) 0.0188(4) Uani 1 1 d . U . . .
C6 C 0.78975(16) 0.19576(14) 0.2961(2) 0.0187(4) Uani 1 1 d . U . . .
C7 C 0.73936(15) 0.11679(14) 0.2407(2) 0.0185(4) Uani 1 1 d . U . . .
C8 C 0.65082(16) 0.14272(14) 0.15075(19) 0.0181(4) Uani 1 1 d . U . . .
C9 C 0.60025(16) 0.06216(14) 0.10180(19) 0.0171(4) Uani 1 1 d . U . . .
C10 C 0.51356(15) 0.04513(13) 0.01207(19) 0.0168(4) Uani 1 1 d . U . . .
C11 C 0.64645(15) 0.23048(14) 0.15042(19) 0.0180(4) Uani 1 1 d . U . . .
C12 C 0.73454(15) 0.26378(14) 0.2415(2) 0.0188(4) Uani 1 1 d . U . . .
C13 C 0.75027(15) 0.35814(14) 0.2622(2) 0.0187(5) Uani 1 1 d . U . . .
C14 C 0.68984(17) 0.40541(14) 0.3235(2) 0.0235(5) Uani 1 1 d . U . . .
H14 H 0.6396 0.3764 0.3543 0.028 Uiso 1 1 calc R . . . .
C15 C 0.70117(17) 0.49448(14) 0.3409(2) 0.0229(5) Uani 1 1 d . U . . .
H15 H 0.6602 0.5256 0.3847 0.028 Uiso 1 1 calc R . . . .
C16 C 0.77236(17) 0.53669(14) 0.2937(2) 0.0241(5) Uani 1 1 d . U . . .
C17 C 0.7235(2) 0.67516(16) 0.3563(3) 0.0325(6) Uani 1 1 d . U . . .
H17A H 0.6580 0.6702 0.3034 0.049 Uiso 1 1 calc GR . . . .
H17B H 0.7444 0.7358 0.3598 0.049 Uiso 1 1 calc GR . . . .
H17C H 0.7219 0.6549 0.4408 0.049 Uiso 1 1 calc GR . . . .
C18 C 0.82085(18) 0.40236(15) 0.2141(2) 0.0287(5) Uani 1 1 d . U . . .
H18 H 0.8622 0.3714 0.1704 0.034 Uiso 1 1 calc R . . . .
C19 C 0.83169(19) 0.49073(16) 0.2290(3) 0.0335(6) Uani 1 1 d . U . . .
H19 H 0.8798 0.5202 0.1948 0.040 Uiso 1 1 calc R . . . .
C20 C 1.02437(17) 0.12026(15) 0.5041(2) 0.0232(5) Uani 1 1 d . U . . .
H20 H 1.0697 0.0741 0.5070 0.028 Uiso 1 1 calc R . . . .
C21 C 0.94534(16) 0.12665(14) 0.4044(2) 0.0217(5) Uani 1 1 d . U . . .
H21 H 0.9368 0.0843 0.3401 0.026 Uiso 1 1 calc R . . . .
C22 C 0.74320(16) 0.02978(14) 0.2505(2) 0.0199(5) Uani 1 1 d . U . . .
H22 H 0.7925 -0.0028 0.3037 0.024 Uiso 1 1 calc R . . . .
C23 C 0.65669(16) -0.00578(14) 0.1636(2) 0.0180(4) Uani 1 1 d . U . . .
C24 C 0.54546(16) -0.11112(14) 0.0536(2) 0.0190(5) Uani 1 1 d . U . . .
H24 H 0.5268 -0.1698 0.0380 0.023 Uiso 1 1 calc R . . . .
C25 C 0.62952(16) -0.09222(14) 0.1399(2) 0.0193(5) Uani 1 1 d . U . . .
H25 H 0.6686 -0.1375 0.1828 0.023 Uiso 1 1 calc R . . . .
C26 C 0.57222(16) 0.29052(13) 0.0800(2) 0.0187(5) Uani 1 1 d . U . . .
C27 C 0.48698(17) 0.30877(15) 0.1224(2) 0.0255(5) Uani 1 1 d . U . . .
H27 H 0.4760 0.2822 0.1966 0.031 Uiso 1 1 calc R . . . .
C28 C 0.41816(19) 0.36528(17) 0.0572(2) 0.0302(6) Uani 1 1 d . U . . .
H28 H 0.3600 0.3769 0.0864 0.036 Uiso 1 1 calc R . . . .
C29 C 0.43381(19) 0.40481(16) -0.0503(2) 0.0299(6) Uani 1 1 d . U . . .
H29 H 0.3866 0.4438 -0.0945 0.036 Uiso 1 1 calc R . . . .
C30 C 0.51756(19) 0.38789(16) -0.0931(2) 0.0308(6) Uani 1 1 d . U . . .
H30 H 0.5280 0.4150 -0.1672 0.037 Uiso 1 1 calc R . . . .
C31 C 0.58754(18) 0.33089(15) -0.0280(2) 0.0258(5) Uani 1 1 d . U . . .
H31 H 0.6457 0.3197 -0.0576 0.031 Uiso 1 1 calc R . . . .
Cl1 Cl 0.9257(3) 0.01618(13) 0.0844(3) 0.0385(5) Uani 0.5 1 d . U P A -1
C1A C 0.9938(4) 0.0441(4) -0.0005(5) 0.0442(13) Uani 0.5 1 d . U P A -1
H1AA H 0.9477 0.0790 -0.0619 0.053 Uiso 0.5 1 calc R . P A -1
H1AB H 1.0333 0.0877 0.0541 0.053 Uiso 0.5 1 calc R . P A -1
Cl2 Cl 1.0664(2) 0.01893(19) -0.0806(3) 0.0582(8) Uani 0.5 1 d . U P A -1

loop_
_atom_site_aniso_label
_atom_site_aniso_U_11
_atom_site_aniso_U_22
_atom_site_aniso_U_33
_atom_site_aniso_U_23
_atom_site_aniso_U_13
_atom_site_aniso_U_12
O1 0.0237(9) 0.0346(10) 0.0217(8) -0.0005(7) -0.0031(7) 0.0051(7)
O2 0.0337(10) 0.0178(8) 0.0620(13) 0.0006(8) 0.0169(9) -0.0021(7)
C1 0.0270(13) 0.0435(15) 0.0213(12) -0.0010(11) -0.0027(10) 0.0029(11)
C2 0.0174(11) 0.0255(12) 0.0216(11) 0.0050(9) -0.0017(9) -0.0038(9)
C3 0.0283(12) 0.0204(11) 0.0236(12) -0.0036(9) -0.0020(9) -0.0013(9)
C4 0.0231(12) 0.0196(11) 0.0243(11) -0.0011(9) -0.0012(9) 0.0024(9)
C5 0.0168(10) 0.0174(10) 0.0211(11) 0.0017(8) 0.0013(8) -0.0026(8)
C6 0.0190(10) 0.0188(10) 0.0181(10) -0.0022(8) 0.0034(8) -0.0017(8)
C7 0.0166(10) 0.0215(10) 0.0167(10) -0.0020(8) 0.0020(8) 0.0000(8)
C8 0.0176(10) 0.0210(11) 0.0146(10) 0.0001(8) 0.0009(8) 0.0015(8)
C9 0.0189(10) 0.0168(10) 0.0160(10) -0.0002(8) 0.0042(8) 0.0005(8)
C10 0.0183(11) 0.0178(11) 0.0147(10) -0.0008(8) 0.0042(8) 0.0000(8)
C11 0.0183(11) 0.0210(11) 0.0149(10) -0.0003(8) 0.0037(8) -0.0006(8)
C12 0.0171(11) 0.0202(11) 0.0185(10) -0.0010(8) 0.0020(8) -0.0021(8)
C13 0.0172(10) 0.0189(11) 0.0170(10) 0.0003(8) -0.0035(8) 0.0002(8)
C14 0.0267(12) 0.0206(11) 0.0247(12) -0.0007(9) 0.0087(10) -0.0059(9)
C15 0.0258(12) 0.0203(11) 0.0224(11) -0.0021(9) 0.0043(9) 0.0000(9)
C16 0.0229(12) 0.0170(11) 0.0299(13) 0.0025(9) -0.0004(10) -0.0011(9)
C17 0.0395(15) 0.0212(12) 0.0373(15) -0.0052(10) 0.0090(12) -0.0022(11)
C18 0.0238(12) 0.0241(12) 0.0400(15) -0.0001(10) 0.0103(11) 0.0008(10)
C19 0.0273(13) 0.0247(12) 0.0526(17) 0.0041(11) 0.0174(12) -0.0045(10)
C20 0.0205(11) 0.0224(11) 0.0261(12) 0.0032(9) 0.0033(9) 0.0036(9)
C21 0.0226(11) 0.0193(11) 0.0225(11) -0.0010(9) 0.0031(9) -0.0011(9)
C22 0.0185(11) 0.0200(11) 0.0194(11) 0.0008(8) 0.0001(9) 0.0013(9)
C23 0.0163(10) 0.0211(11) 0.0156(10) -0.0004(8) 0.0007(8) -0.0003(8)
C24 0.0202(11) 0.0169(11) 0.0199(11) -0.0005(8) 0.0041(9) -0.0008(8)
C25 0.0204(11) 0.0192(11) 0.0175(10) 0.0021(8) 0.0018(9) 0.0028(9)
C26 0.0207(11) 0.0156(10) 0.0175(10) -0.0025(8) -0.0015(8) -0.0019(8)
C27 0.0270(12) 0.0287(13) 0.0203(11) 0.0027(9) 0.0038(9) 0.0039(10)
C28 0.0285(13) 0.0358(14) 0.0258(12) 0.0003(10) 0.0041(10) 0.0116(11)
C29 0.0341(14) 0.0280(13) 0.0227(12) 0.0010(10) -0.0056(10) 0.0073(10)
C30 0.0386(14) 0.0306(13) 0.0226(12) 0.0085(10) 0.0053(11) 0.0027(11)
C31 0.0261(12) 0.0275(13) 0.0248(12) 0.0039(9) 0.0075(10) 0.0018(10)
Cl1 0.0473(11) 0.0335(11) 0.0336(9) 0.0029(10) 0.0055(7) 0.0015(10)
C1A 0.048(3) 0.039(3) 0.040(3) -0.002(2) -0.003(2) 0.011(3)
Cl2 0.0373(12) 0.092(2) 0.0419(11) 0.0032(18) 0.0010(8) -0.0104(17)

loop_
_atom_type_symbol
_atom_type_description
_atom_type_scat_dispersion_real
_atom_type_scat_dispersion_imag
_atom_type_scat_source
C C 0.0033 0.0016 'International Tables Vol C Tables 4.2.6.8 and 6.1.1.4'
H H 0.0000 0.0000 'International Tables Vol C Tables 4.2.6.8 and 6.1.1.4'
Cl Cl 0.1484 0.1585 'International Tables Vol C Tables 4.2.6.8 and 6.1.1.4'
O O 0.0106 0.0060 'International Tables Vol C Tables 4.2.6.8 and 6.1.1.4'

loop_
_geom_angle_atom_site_label_1
_geom_angle_atom_site_label_2
_geom_angle_atom_site_label_3
_geom_angle
_geom_angle_site_symmetry_1
_geom_angle_site_symmetry_3
C2 O1 C1 117.15(18) . .
C16 O2 C17 117.64(19) . .
O1 C1 H1A 109.5 . .
O1 C1 H1B 109.5 . .
O1 C1 H1C 109.5 . .
H1A C1 H1B 109.5 . .
H1A C1 H1C 109.5 . .
H1B C1 H1C 109.5 . .
O1 C2 C3 124.0(2) . .
O1 C2 C20 116.3(2) . .
C20 C2 C3 119.7(2) . .
C2 C3 H3 120.3 . .
C4 C3 C2 119.5(2) . .
C4 C3 H3 120.3 . .
C3 C4 H4 119.2 . .
C3 C4 C5 121.5(2) . .
C5 C4 H4 119.2 . .
C4 C5 C6 121.9(2) . .
C4 C5 C21 117.7(2) . .
C21 C5 C6 120.26(19) . .
C5 C6 C7 123.42(19) . .
C12 C6 C5 130.3(2) . .
C12 C6 C7 106.13(19) . .
C8 C7 C6 108.33(18) . .
C22 C7 C6 141.6(2) . .
C22 C7 C8 109.83(19) . .
C7 C8 C9 106.70(18) . .
C11 C8 C7 107.78(19) . .
C11 C8 C9 145.4(2) . .
C10 C9 C8 133.20(19) . .
C23 C9 C8 106.07(18) . .
C23 C9 C10 120.73(19) . .
C9 C10 C10 117.2(2) . 3_655
C24 C10 C9 123.01(19) 3_655 .
C24 C10 C10 119.8(2) 3_655 3_655
C8 C11 C12 108.02(19) . .
C8 C11 C26 130.7(2) . .
C26 C11 C12 121.25(19) . .
C6 C12 C11 109.73(19) . .
C6 C12 C13 129.5(2) . .
C13 C12 C11 120.78(19) . .
C14 C13 C12 120.3(2) . .
C14 C13 C18 118.2(2) . .
C18 C13 C12 121.3(2) . .
C13 C14 H14 119.3 . .
C13 C14 C15 121.5(2) . .
C15 C14 H14 119.3 . .
C14 C15 H15 120.4 . .
C16 C15 C14 119.2(2) . .
C16 C15 H15 120.4 . .
O2 C16 C15 124.2(2) . .
O2 C16 C19 115.8(2) . .
C15 C16 C19 120.1(2) . .
O2 C17 H17A 109.5 . .
O2 C17 H17B 109.5 . .
O2 C17 H17C 109.5 . .
H17A C17 H17B 109.5 . .
H17A C17 H17C 109.5 . .
H17B C17 H17C 109.5 . .
C13 C18 H18 119.6 . .
C19 C18 C13 120.8(2) . .
C19 C18 H18 119.6 . .
C16 C19 H19 119.9 . .
C18 C19 C16 120.2(2) . .
C18 C19 H19 119.9 . .
C2 C20 H20 119.8 . .
C2 C20 C21 120.4(2) . .
C21 C20 H20 119.8 . .
C5 C21 H21 119.4 . .
C20 C21 C5 121.2(2) . .
C20 C21 H21 119.4 . .
C7 C22 H22 126.1 . .
C7 C22 C23 107.74(19) . .
C23 C22 H22 126.1 . .
C9 C23 C22 109.64(19) . .
C25 C23 C9 121.5(2) . .
C25 C23 C22 128.9(2) . .
C10 C24 H24 119.3 3_655 .
C25 C24 C10 121.5(2) . 3_655
C25 C24 H24 119.3 . .
C23 C25 H25 120.3 . .
C24 C25 C23 119.3(2) . .
C24 C25 H25 120.3 . .
C27 C26 C11 120.6(2) . .
C31 C26 C11 120.6(2) . .
C31 C26 C27 118.8(2) . .
C26 C27 H27 119.7 . .
C28 C27 C26 120.6(2) . .
C28 C27 H27 119.7 . .
C27 C28 H28 119.9 . .
C29 C28 C27 120.2(2) . .
C29 C28 H28 119.9 . .
C28 C29 H29 120.0 . .
C30 C29 C28 120.1(2) . .
C30 C29 H29 120.0 . .
C29 C30 H30 119.9 . .
C29 C30 C31 120.2(2) . .
C31 C30 H30 119.9 . .
C26 C31 C30 120.1(2) . .
C26 C31 H31 119.9 . .
C30 C31 H31 119.9 . .
Cl1 C1A H1AA 99.6 . .
Cl1 C1A H1AB 99.6 . .
H1AA C1A H1AB 104.1 . .
Cl2 C1A Cl1 148.5(4) . .
Cl2 C1A H1AA 99.6 . .
Cl2 C1A H1AB 99.6 . .

loop_
_geom_bond_atom_site_label_1
_geom_bond_atom_site_label_2
_geom_bond_distance
_geom_bond_site_symmetry_2
O1 C1 1.438(3) .
O1 C2 1.367(3) .
O2 C16 1.374(3) .
O2 C17 1.419(3) .
C1 H1A 0.9800 .
C1 H1B 0.9800 .
C1 H1C 0.9800 .
C2 C3 1.399(3) .
C2 C20 1.380(3) .
C3 H3 0.9500 .
C3 C4 1.393(3) .
C4 H4 0.9500 .
C4 C5 1.395(3) .
C5 C6 1.474(3) .
C5 C21 1.401(3) .
C6 C7 1.476(3) .
C6 C12 1.367(3) .
C7 C8 1.470(3) .
C7 C22 1.349(3) .
C8 C9 1.477(3) .
C8 C11 1.358(3) .
C9 C10 1.419(3) .
C9 C23 1.401(3) .
C10 C10 1.456(4) 3_655
C10 C24 1.412(3) 3_655
C11 C12 1.507(3) .
C11 C26 1.484(3) .
C12 C13 1.486(3) .
C13 C14 1.388(3) .
C13 C18 1.389(3) .
C14 H14 0.9500 .
C14 C15 1.395(3) .
C15 H15 0.9500 .
C15 C16 1.375(3) .
C16 C19 1.390(4) .
C17 H17A 0.9800 .
C17 H17B 0.9800 .
C17 H17C 0.9800 .
C18 H18 0.9500 .
C18 C19 1.380(3) .
C19 H19 0.9500 .
C20 H20 0.9500 .
C20 C21 1.388(3) .
C21 H21 0.9500 .
C22 H22 0.9500 .
C22 C23 1.483(3) .
C23 C25 1.399(3) .
C24 C10 1.412(3) 3_655
C24 H24 0.9500 .
C24 C25 1.379(3) .
C25 H25 0.9500 .
C26 C27 1.392(3) .
C26 C31 1.390(3) .
C27 H27 0.9500 .
C27 C28 1.384(3) .
C28 H28 0.9500 .
C28 C29 1.380(4) .
C29 H29 0.9500 .
C29 C30 1.372(4) .
C30 H30 0.9500 .
C30 C31 1.398(3) .
C31 H31 0.9500 .
Cl1 C1A 1.522(2) .
C1A H1AA 0.9900 .
C1A H1AB 0.9900 .
C1A Cl2 1.520(2) .

loop_
_geom_torsion_atom_site_label_1
_geom_torsion_atom_site_label_2
_geom_torsion_atom_site_label_3
_geom_torsion_atom_site_label_4
_geom_torsion
_geom_torsion_site_symmetry_1
_geom_torsion_site_symmetry_4
O1 C2 C3 C4 -176.6(2) . .
O1 C2 C20 C21 176.4(2) . .
O2 C16 C19 C18 178.8(2) . .
C1 O1 C2 C3 16.7(3) . .
C1 O1 C2 C20 -162.3(2) . .
C2 C3 C4 C5 -0.2(4) . .
C2 C20 C21 C5 0.8(3) . .
C3 C2 C20 C21 -2.7(3) . .
C3 C4 C5 C6 174.1(2) . .
C3 C4 C5 C21 -1.7(3) . .
C4 C5 C6 C7 -144.0(2) . .
C4 C5 C6 C12 31.0(4) . .
C4 C5 C21 C20 1.4(3) . .
C5 C6 C7 C8 175.68(19) . .
C5 C6 C7 C22 1.9(4) . .
C5 C6 C12 C11 -175.0(2) . .
C5 C6 C12 C13 4.0(4) . .
C6 C5 C21 C20 -174.5(2) . .
C6 C7 C8 C9 -177.48(17) . .
C6 C7 C8 C11 -0.1(2) . .
C6 C7 C22 C23 175.0(3) . .
C6 C12 C13 C14 -109.1(3) . .
C6 C12 C13 C18 75.3(3) . .
C7 C6 C12 C11 0.6(2) . .
C7 C6 C12 C13 179.7(2) . .
C7 C8 C9 C10 -178.6(2) . .
C7 C8 C9 C23 1.2(2) . .
C7 C8 C11 C12 0.5(2) . .
C7 C8 C11 C26 -178.5(2) . .
C7 C22 C23 C9 -0.5(3) . .
C7 C22 C23 C25 179.3(2) . .
C8 C7 C22 C23 1.3(3) . .
C8 C9 C10 C10 179.9(2) . 3_655
C8 C9 C10 C24 0.4(4) . 3_655
C8 C9 C23 C22 -0.5(2) . .
C8 C9 C23 C25 179.7(2) . .
C8 C11 C12 C6 -0.7(3) . .
C8 C11 C12 C13 -179.8(2) . .
C8 C11 C26 C27 82.1(3) . .
C8 C11 C26 C31 -99.2(3) . .
C9 C8 C11 C12 176.0(3) . .
C9 C8 C11 C26 -2.9(5) . .
C9 C23 C25 C24 0.2(3) . .
C10 C9 C23 C22 179.32(19) . .
C10 C9 C23 C25 -0.5(3) . .
C10 C24 C25 C23 0.4(3) 3_655 .
C11 C8 C9 C10 5.8(5) . .
C11 C8 C9 C23 -174.4(3) . .
C11 C12 C13 C14 69.9(3) . .
C11 C12 C13 C18 -105.8(3) . .
C11 C26 C27 C28 179.5(2) . .
C11 C26 C31 C30 -179.5(2) . .
C12 C6 C7 C8 -0.3(2) . .
C12 C6 C7 C22 -174.1(3) . .
C12 C11 C26 C27 -96.7(3) . .
C12 C11 C26 C31 82.0(3) . .
C12 C13 C14 C15 -178.0(2) . .
C12 C13 C18 C19 176.9(2) . .
C13 C14 C15 C16 1.5(4) . .
C13 C18 C19 C16 0.6(4) . .
C14 C13 C18 C19 1.2(4) . .
C14 C15 C16 O2 -179.8(2) . .
C14 C15 C16 C19 0.4(4) . .
C15 C16 C19 C18 -1.4(4) . .
C17 O2 C16 C15 -7.8(3) . .
C17 O2 C16 C19 172.0(2) . .
C18 C13 C14 C15 -2.3(3) . .
C20 C2 C3 C4 2.4(3) . .
C21 C5 C6 C7 31.7(3) . .
C21 C5 C6 C12 -153.3(2) . .
C22 C7 C8 C9 -1.6(2) . .
C22 C7 C8 C11 175.79(19) . .
C22 C23 C25 C24 -179.6(2) . .
C23 C9 C10 C10 0.2(4) . 3_655
C23 C9 C10 C24 -179.4(2) . 3_655
C26 C11 C12 C6 178.36(19) . .
C26 C11 C12 C13 -0.8(3) . .
C26 C27 C28 C29 -0.6(4) . .
C27 C26 C31 C30 -0.8(3) . .
C27 C28 C29 C30 0.3(4) . .
C28 C29 C30 C31 -0.3(4) . .
C29 C30 C31 C26 0.5(4) . .
C31 C26 C27 C28 0.8(3) . .
